data_7062300
loop_
_publ_author_name
'Kundu, Subhankar'
'Saha, Subhajit'
'Panda, Subhra Jyoti'
'Purohit, Chandra Shekhar'
'Biswas, Bhaskar'

_publ_section_title
;
 Tailor-made isostructural copper(ii) and nickel(ii) complexes with a
 newly designed (N,N)-donor scaffold as functional mimics of alkaline
 phosphatase
;
_journal_issue 12
_journal_name_full 'New Journal of Chemistry'
_journal_page_first 5894
_journal_page_last 5902
_journal_paper_doi 10.1039/D2NJ06127A
_journal_volume 47
_journal_year 2023
_chemical_formula_moiety 'C13 H14 N4 Ni O, 0.5(C H4 O)'
_chemical_formula_sum 'C13.5 H16 N4 Ni O1.5'
_chemical_formula_weight 317.01
_space_group_crystal_system triclinic
_space_group_IT_number 2
_space_group_name_Hall '-P 1'
_space_group_name_H-M_alt 'P -1'
_atom_sites_solution_hydrogens geom
_atom_sites_solution_primary dual
_audit_creation_date 2022-01-04
_audit_creation_method
;
Olex2 1.3
(compiled 2020.11.12 svn.r5f609507 for OlexSys, GUI svn.r6408)
;
_audit_update_record
;
2022-12-14 deposited with the CCDC.	2023-02-20 downloaded from the CCDC.
;
_cell_angle_alpha 94.616(3)
_cell_angle_beta 108.689(3)
_cell_angle_gamma 104.652(3)
_cell_formula_units_Z 4
_cell_length_a 9.6002(3)
_cell_length_b 11.8988(4)
_cell_length_c 13.1563(4)
_cell_measurement_reflns_used 11205
_cell_measurement_temperature 100.00(10)
_cell_measurement_theta_max 30.1080
_cell_measurement_theta_min 3.4890
_cell_volume 1355.75(8)
_computing_cell_refinement 'CrysAlisPro 1.171.40.84a (Rigaku OD, 2020)'
_computing_data_collection 'CrysAlisPro 1.171.40.84a (Rigaku OD, 2020)'
_computing_data_reduction 'CrysAlisPro 1.171.40.84a (Rigaku OD, 2020)'
_computing_molecular_graphics 'Olex2 1.3 (Dolomanov et al., 2009)'
_computing_publication_material 'Olex2 1.3 (Dolomanov et al., 2009)'
_computing_structure_refinement 'SHELXL 2018/3 (Sheldrick, 2015)'
_computing_structure_solution 'SHELXT  (Sheldrick, 2015)'
_diffrn_ambient_environment N~2~
_diffrn_ambient_temperature 100.00(10)
_diffrn_detector 'Hybrid Pixel Array Detector'
_diffrn_detector_area_resol_mean 5.8140
_diffrn_detector_type 'Pilatus 200K'
_diffrn_measured_fraction_theta_full 0.9967
_diffrn_measured_fraction_theta_max 0.8021
_diffrn_measurement_details
;
List of Runs (angles in degrees, time in seconds):

  # Type    Start    End  Width  t~exp~   \w     \q     \k     \f   Frames
#--------------------------------------------------------------------------
  1  \w    -15.00  41.00   0.50    3.00    --    3.51-101.00 168.00  112
  2  \w    -15.00  33.00   0.50    3.00    --   -4.14-101.00 168.00   96
  3  \w      0.00  70.00   0.50    3.00    --    3.51  37.00 -60.00  140
  4  \w    -42.00  27.00   0.50    3.00    --    3.51 -77.00 120.00  138
  5  \w    -36.00  -5.00   0.50    3.00    --    3.51 -77.00 -30.00   62
  6  \w     -7.00  58.00   0.50    3.00    --    3.51  57.00 -90.00  130
  7  \w    -26.00  12.00   0.50    3.00    --   -4.14 -77.00  90.00   76
  8  \w    -10.00  19.00   0.50    3.00    --   -4.14 -99.00 -90.00   58
  9  \w    -14.00  13.00   0.50    3.00    --   -4.14  77.00  60.00   54
 10  \w    -40.00  19.00   0.50    3.00    --   -4.14 -77.00 -30.00  118
 11  \w     -6.00  50.00   0.50    3.00    --   -4.14  37.00 -90.00  112
 12  \w    -22.00   4.00   0.50    3.00    --   -4.14  77.00 -30.00   52
;
_diffrn_measurement_device 'four-circle diffractometer'
_diffrn_measurement_device_type 'SuperNova, Dual, Cu at home/near, Pilatus 200K'
_diffrn_measurement_method '\w scans'
_diffrn_orient_matrix_type 'CrysAlisPro convention (1999,Acta A55,543-557)'
_diffrn_orient_matrix_UB_11 0.0114752000
_diffrn_orient_matrix_UB_12 -0.0334583000
_diffrn_orient_matrix_UB_13 -0.0420928000
_diffrn_orient_matrix_UB_21 -0.0749574000
_diffrn_orient_matrix_UB_22 -0.0039704000
_diffrn_orient_matrix_UB_23 -0.0356710000
_diffrn_orient_matrix_UB_31 0.0302327000
_diffrn_orient_matrix_UB_32 0.0527533000
_diffrn_orient_matrix_UB_33 -0.0172888000
_diffrn_radiation_monochromator mirror
_diffrn_radiation_probe x-ray
_diffrn_radiation_type 'Mo K\a'
_diffrn_radiation_wavelength 0.71073
_diffrn_reflns_av_R_equivalents 0.0598
_diffrn_reflns_av_unetI/netI 0.0597
_diffrn_reflns_Laue_measured_fraction_full 0.996
_diffrn_reflns_Laue_measured_fraction_max 0.801
_diffrn_reflns_limit_h_max 13
_diffrn_reflns_limit_h_min -12
_diffrn_reflns_limit_k_max 14
_diffrn_reflns_limit_k_min -15
_diffrn_reflns_limit_l_max 18
_diffrn_reflns_limit_l_min -18
_diffrn_reflns_number 24462
_diffrn_reflns_point_group_measured_fraction_full 0.996
_diffrn_reflns_point_group_measured_fraction_max 0.801
_diffrn_reflns_theta_full 25.242
_diffrn_reflns_theta_max 30.480
_diffrn_reflns_theta_min 3.321
_diffrn_source 'micro-focus sealed X-ray tube'
_diffrn_source_type 'SuperNova (Mo) X-ray Source'
_exptl_absorpt_coefficient_mu 1.435
_exptl_absorpt_correction_T_max 1.00000
_exptl_absorpt_correction_T_min 0.73331
_exptl_absorpt_correction_type multi-scan
_exptl_absorpt_process_details
;
CrysAlisPro 1.171.40.84a (Rigaku Oxford Diffraction, 2020)
Empirical absorption correction using spherical harmonics,
implemented in SCALE3 ABSPACK scaling algorithm.
;
_exptl_crystal_colour 'metallic dark pink'
_exptl_crystal_colour_lustre metallic
_exptl_crystal_colour_modifier dark
_exptl_crystal_colour_primary pink
_exptl_crystal_density_diffrn 1.553
_exptl_crystal_description plank
_exptl_crystal_F_000 660
_exptl_crystal_preparation 'As per the reaction scheme'
_exptl_crystal_recrystallization_method 'Slow evaporation'
_exptl_crystal_size_max 0.27
_exptl_crystal_size_mid 0.14
_exptl_crystal_size_min 0.12
_refine_diff_density_max 0.580
_refine_diff_density_min -0.512
_refine_diff_density_rms 0.087
_refine_ls_extinction_method none
_refine_ls_goodness_of_fit_ref 1.045
_refine_ls_hydrogen_treatment constr
_refine_ls_matrix_type full
_refine_ls_number_parameters 365
_refine_ls_number_reflns 6616
_refine_ls_number_restraints 0
_refine_ls_restrained_S_all 1.045
_refine_ls_R_factor_all 0.0586
_refine_ls_R_factor_gt 0.0398
_refine_ls_shift/su_max 0.001
_refine_ls_shift/su_mean 0.000
_refine_ls_structure_factor_coef Fsqd
_refine_ls_weighting_details 'w=1/[\s^2^(Fo^2^)+(0.0402P)^2^+0.2715P] where P=(Fo^2^+2Fc^2^)/3'
_refine_ls_weighting_scheme calc
_refine_ls_wR_factor_gt 0.0872
_refine_ls_wR_factor_ref 0.0935
_reflns_Friedel_coverage 0.000
_reflns_number_gt 5089
_reflns_number_total 6616
_reflns_threshold_expression 'I > 2\s(I)'
_cod_data_source_file d2nj06127a2.cif
_cod_data_source_block csp-ni-sk-02
_cod_depositor_comments
;
Adding full bibliography for 7062300--7062301.cif.

2025-01-11
Z value and formula fixed to values more according to usual
chemical conventions.                 miguel
;
_cod_original_formula_sum 'C27 H32 N8 Ni2 O3'
_cod_original_formula_weight 634.02
_cod_original_formula_moiety '2(C13 H14 N4 Ni O), C H4 O'
_cod_original_formula_units_Z 2
_cod_database_code 7062300
_shelx_shelxl_version_number 2018/3
_chemical_oxdiff_formula 'C54 H66 N16 Ni4 O6 '
_chemical_oxdiff_usercomment 'DARK PINK CUBOID'
_shelx_space_group_comment
;
The symmetry employed for this shelxl refinement is uniquely defined
by the following loop, which should always be used as a source of
symmetry information in preference to the above space-group names.
They are only intended as comments.
;
_shelx_estimated_absorpt_t_max 0.847
_shelx_estimated_absorpt_t_min 0.698
_diffrn_oxdiff_digest_frames
;
01b8b549f67ba7851dbe397dacfc18e7e401148149e
;
_reflns_odcompleteness_completeness 99.67
_reflns_odcompleteness_iscentric 1
_reflns_odcompleteness_theta 26.32
_olex2_refinement_description
;
1. Fixed Uiso
 At 1.2 times of:
  All C(H) groups, All C(H,H) groups
 At 1.5 times of:
  All C(H,H,H) groups, All O(H) groups
2.a Ternary CH refined with riding coordinates:
 C11(H11), C29(H29)
2.b Secondary CH2 refined with riding coordinates:
 C12(H12A,H12B), C30(H30A,H30B), C10(H10A,H10B), C28(H28A,H28B)
2.c Aromatic/amide H refined with riding coordinates:
 C8(H8), C14(H14), C25(H25), C26(H26), C32(H32), C38(H38), C36(H36), C20(H20),
 C24(H24), C19(H19), C37(H37), C5(H5), C23(H23), C7(H7), C18(H18), C6(H6)
2.d Idealised Me refined as rotating group:
 C40(H40A,H40B,H40C)
2.e Idealised tetrahedral OH refined as rotating group:
 O15(H15), O33(H33), O39(H39)
;
_olex2_exptl_crystal_mounting_method 'Mounted on the loop'
_olex2_submission_special_instructions 'No special instructions were received'
_oxdiff_exptl_absorpt_empirical_details
;
Empirical correction (ABSPACK) includes:
- Absorption correction using spherical harmonics
- Frame scaling
;
_oxdiff_exptl_absorpt_empirical_full_max 1.373
_oxdiff_exptl_absorpt_empirical_full_min 0.657

loop_
_space_group_symop_operation_xyz
'x, y, z'
'-x, -y, -z'

loop_
_atom_site_label
_atom_site_type_symbol
_atom_site_fract_x
_atom_site_fract_y
_atom_site_fract_z
_atom_site_U_iso_or_equiv
_atom_site_adp_type
_atom_site_occupancy
_atom_site_site_symmetry_order
_atom_site_calc_flag
_atom_site_refinement_flags_posn
_atom_site_refinement_flags_adp
_atom_site_refinement_flags_occupancy
_atom_site_disorder_assembly
_atom_site_disorder_group
Ni1 Ni 0.16142(3) 0.59457(3) 0.10036(2) 0.01476(9) Uani 1 1 d . . . . .
Ni2 Ni 0.54161(3) 0.86842(3) 0.55683(2) 0.01448(9) Uani 1 1 d . . . . .
O15 O 0.6011(2) 0.69302(15) 0.35797(14) 0.0235(4) Uani 1 1 d . . . . .
H15 H 0.513560 0.644675 0.325343 0.035 Uiso 1 1 calc R U . . .
O33 O 0.3778(2) 0.48530(16) 0.31386(15) 0.0289(4) Uani 1 1 d . . . . .
H33 H 0.354842 0.464491 0.367367 0.043 Uiso 1 1 calc R U . . .
N9 N 0.4090(2) 0.83259(17) 0.40822(15) 0.0174(4) Uani 1 1 d . . . . .
N21 N 0.2514(2) 0.71347(17) 0.03344(15) 0.0161(4) Uani 1 1 d . . . . .
N34 N 0.0135(2) 0.66099(17) 0.12491(15) 0.0173(4) Uani 1 1 d . . . . .
N13 N 0.7237(2) 0.89606(17) 0.52189(15) 0.0162(4) Uani 1 1 d . . . . .
N27 N 0.3272(2) 0.53439(17) 0.09740(15) 0.0179(4) Uani 1 1 d . . . . .
O39 O 0.2636(2) 0.40817(18) 0.46710(16) 0.0358(5) Uani 1 1 d . . . . .
H39 H 0.302621 0.368221 0.511775 0.054 Uiso 1 1 calc R U . . .
N31 N 0.0779(2) 0.47287(17) 0.16764(16) 0.0191(4) Uani 1 1 d . . . . .
N16 N 0.6803(2) 0.90369(17) 0.70287(15) 0.0182(4) Uani 1 1 d . . . . .
N3 N 0.3556(2) 0.82846(18) 0.58496(17) 0.0198(4) Uani 1 1 d . . . . .
C17 C 0.8286(3) 0.9138(2) 0.70841(19) 0.0186(5) Uani 1 1 d . . . . .
C4 C 0.2277(3) 0.8005(2) 0.4908(2) 0.0212(5) Uani 1 1 d . . . . .
C8 C 0.2638(3) 0.8035(2) 0.3947(2) 0.0204(5) Uani 1 1 d . . . . .
H8 H 0.186202 0.785148 0.324361 0.025 Uiso 1 1 calc R U . . .
C14 C 0.8475(3) 0.9105(2) 0.60616(19) 0.0186(5) Uani 1 1 d . . . . .
H14 H 0.944881 0.918442 0.599326 0.022 Uiso 1 1 calc R U . . .
C25 C 0.2323(3) 0.8116(2) -0.00659(19) 0.0205(5) Uani 1 1 d . . . . .
H25 H 0.147397 0.840934 -0.011749 0.025 Uiso 1 1 calc R U . . .
C22 C 0.3888(3) 0.7032(2) 0.02735(19) 0.0190(5) Uani 1 1 d . . . . .
C12 C 0.7372(3) 0.8969(2) 0.41444(19) 0.0190(5) Uani 1 1 d . . . . .
H12A H 0.833804 0.879941 0.416482 0.023 Uiso 1 1 calc R U . . .
H12B H 0.742250 0.976217 0.395287 0.023 Uiso 1 1 calc R U . . .
C26 C 0.4259(3) 0.6034(2) 0.06480(19) 0.0194(5) Uani 1 1 d . . . . .
H26 H 0.518446 0.587376 0.066158 0.023 Uiso 1 1 calc R U . . .
C11 C 0.6018(3) 0.8059(2) 0.32817(19) 0.0195(5) Uani 1 1 d . . . . .
H11 H 0.620926 0.806249 0.257813 0.023 Uiso 1 1 calc R U . . .
C32 C -0.0320(3) 0.4891(2) 0.19843(19) 0.0209(5) Uani 1 1 d . . . . .
H32 H -0.082508 0.434040 0.233149 0.025 Uiso 1 1 calc R U . . .
C35 C -0.0725(3) 0.5935(2) 0.17742(19) 0.0209(5) Uani 1 1 d . . . . .
C38 C -0.0256(3) 0.7626(2) 0.1217(2) 0.0234(5) Uani 1 1 d . . . . .
H38 H 0.016274 0.826509 0.090886 0.028 Uiso 1 1 calc R U . . .
C30 C 0.1263(3) 0.3674(2) 0.1871(2) 0.0233(5) Uani 1 1 d . . . . .
H30A H 0.076640 0.307539 0.119532 0.028 Uiso 1 1 calc R U . . .
H30B H 0.091277 0.334105 0.244340 0.028 Uiso 1 1 calc R U . . .
C10 C 0.4525(3) 0.8353(2) 0.31138(19) 0.0230(5) Uani 1 1 d . . . . .
H10A H 0.463067 0.914847 0.291839 0.028 Uiso 1 1 calc R U . . .
H10B H 0.369383 0.778051 0.249676 0.028 Uiso 1 1 calc R U . . .
C28 C 0.3574(3) 0.4259(2) 0.1315(2) 0.0247(6) Uani 1 1 d . . . . .
H28A H 0.469580 0.436720 0.156067 0.030 Uiso 1 1 calc R U . . .
H28B H 0.306551 0.360417 0.068236 0.030 Uiso 1 1 calc R U . . .
C36 C -0.1654(3) 0.6527(2) 0.2057(2) 0.0254(6) Uani 1 1 d . . . . .
H36 H -0.235118 0.625500 0.242049 0.030 Uiso 1 1 calc R U . . .
C20 C 0.6837(3) 0.9141(2) 0.80727(19) 0.0236(5) Uani 1 1 d . . . . .
H20 H 0.597203 0.911430 0.828283 0.028 Uiso 1 1 calc R U . . .
C24 C 0.3544(3) 0.8641(2) -0.0394(2) 0.0250(6) Uani 1 1 d . . . . .
H24 H 0.366155 0.933116 -0.071368 0.030 Uiso 1 1 calc R U . . .
C19 C 0.8322(3) 0.9291(2) 0.8790(2) 0.0270(6) Uani 1 1 d . . . . .
H19 H 0.864329 0.938040 0.956212 0.032 Uiso 1 1 calc R U . . .
C37 C -0.1356(3) 0.7603(2) 0.1698(2) 0.0269(6) Uani 1 1 d . . . . .
H37 H -0.181899 0.820861 0.176860 0.032 Uiso 1 1 calc R U . . .
C5 C 0.0936(3) 0.7655(2) 0.5145(2) 0.0284(6) Uani 1 1 d . . . . .
H5 H -0.009203 0.741737 0.464175 0.034 Uiso 1 1 calc R U . . .
C23 C 0.4556(3) 0.7963(2) -0.0163(2) 0.0259(6) Uani 1 1 d . . . . .
H23 H 0.550828 0.810445 -0.027956 0.031 Uiso 1 1 calc R U . . .
C7 C 0.3013(3) 0.8098(3) 0.6679(2) 0.0294(6) Uani 1 1 d . . . . .
H7 H 0.363460 0.820731 0.742601 0.035 Uiso 1 1 calc R U . . .
C18 C 0.9247(3) 0.9287(2) 0.8168(2) 0.0245(6) Uani 1 1 d . . . . .
H18 H 1.031833 0.936901 0.842681 0.029 Uiso 1 1 calc R U . . .
C29 C 0.3000(3) 0.3932(2) 0.2225(2) 0.0262(6) Uani 1 1 d . . . . .
H29 H 0.326590 0.320172 0.243288 0.031 Uiso 1 1 calc R U . . .
C6 C 0.1411(3) 0.7723(2) 0.6267(3) 0.0314(7) Uani 1 1 d . . . . .
H6 H 0.075856 0.754575 0.668099 0.038 Uiso 1 1 calc R U . . .
C40 C 0.2358(4) 0.5029(3) 0.5238(3) 0.0446(8) Uani 1 1 d . . . . .
H40A H 0.209906 0.558243 0.474762 0.067 Uiso 1 1 calc R U . . .
H40B H 0.328441 0.543998 0.586863 0.067 Uiso 1 1 calc R U . . .
H40C H 0.150099 0.471324 0.548580 0.067 Uiso 1 1 calc R U . . .

loop_
_atom_site_aniso_label
_atom_site_aniso_U_11
_atom_site_aniso_U_22
_atom_site_aniso_U_33
_atom_site_aniso_U_23
_atom_site_aniso_U_13
_atom_site_aniso_U_12
Ni1 0.01364(15) 0.01501(16) 0.01524(15) 0.00289(11) 0.00539(11) 0.00313(11)
Ni2 0.01182(15) 0.01824(17) 0.01339(14) 0.00232(11) 0.00432(11) 0.00477(12)
O15 0.0212(9) 0.0180(9) 0.0287(9) 0.0001(7) 0.0078(8) 0.0041(7)
O33 0.0268(10) 0.0295(10) 0.0248(9) 0.0085(8) 0.0063(8) 0.0011(8)
N9 0.0163(10) 0.0194(10) 0.0162(9) 0.0007(8) 0.0049(8) 0.0063(8)
N21 0.0153(10) 0.0182(10) 0.0145(9) 0.0025(8) 0.0057(8) 0.0036(8)
N34 0.0164(10) 0.0188(10) 0.0172(9) 0.0032(8) 0.0070(8) 0.0044(8)
N13 0.0165(10) 0.0147(10) 0.0177(9) 0.0016(8) 0.0070(8) 0.0042(8)
N27 0.0174(10) 0.0176(10) 0.0168(9) 0.0026(8) 0.0044(8) 0.0042(8)
O39 0.0361(12) 0.0365(12) 0.0347(11) 0.0117(9) 0.0104(9) 0.0118(9)
N31 0.0146(10) 0.0166(10) 0.0219(10) 0.0022(8) 0.0034(8) 0.0016(8)
N16 0.0208(10) 0.0188(10) 0.0148(9) 0.0037(8) 0.0047(8) 0.0075(8)
N3 0.0184(10) 0.0212(11) 0.0248(11) 0.0074(9) 0.0113(9) 0.0087(8)
C17 0.0163(12) 0.0153(12) 0.0207(11) 0.0027(9) 0.0019(9) 0.0049(9)
C4 0.0156(12) 0.0168(12) 0.0315(13) 0.0042(10) 0.0074(10) 0.0061(9)
C8 0.0160(12) 0.0184(12) 0.0227(12) -0.0015(10) 0.0024(10) 0.0052(9)
C14 0.0147(11) 0.0131(11) 0.0254(12) 0.0015(9) 0.0050(10) 0.0030(9)
C25 0.0213(12) 0.0219(13) 0.0189(11) 0.0077(10) 0.0066(10) 0.0069(10)
C22 0.0175(12) 0.0236(13) 0.0169(11) 0.0033(10) 0.0082(9) 0.0051(10)
C12 0.0209(12) 0.0186(12) 0.0194(11) 0.0040(10) 0.0102(10) 0.0047(10)
C26 0.0175(12) 0.0233(13) 0.0186(11) 0.0009(10) 0.0083(10) 0.0062(10)
C11 0.0240(13) 0.0193(12) 0.0162(11) 0.0016(9) 0.0091(10) 0.0061(10)
C32 0.0183(12) 0.0216(13) 0.0195(11) 0.0058(10) 0.0065(10) -0.0001(10)
C35 0.0145(12) 0.0250(13) 0.0212(12) 0.0031(10) 0.0076(10) 0.0009(10)
C38 0.0260(14) 0.0268(14) 0.0233(12) 0.0093(11) 0.0123(11) 0.0120(11)
C30 0.0180(12) 0.0186(13) 0.0319(14) 0.0083(11) 0.0075(11) 0.0038(10)
C10 0.0249(13) 0.0272(14) 0.0160(11) 0.0011(10) 0.0048(10) 0.0100(11)
C28 0.0228(13) 0.0219(13) 0.0335(14) 0.0070(11) 0.0122(11) 0.0101(11)
C36 0.0202(13) 0.0347(15) 0.0241(13) 0.0076(11) 0.0111(10) 0.0079(11)
C20 0.0339(15) 0.0217(13) 0.0172(11) 0.0031(10) 0.0088(11) 0.0120(11)
C24 0.0289(14) 0.0256(14) 0.0238(13) 0.0111(11) 0.0127(11) 0.0074(11)
C19 0.0383(16) 0.0212(13) 0.0173(12) 0.0032(10) 0.0019(11) 0.0122(11)
C37 0.0273(14) 0.0326(15) 0.0291(14) 0.0082(12) 0.0133(12) 0.0176(12)
C5 0.0215(13) 0.0226(14) 0.0455(16) 0.0105(12) 0.0162(12) 0.0070(11)
C23 0.0241(13) 0.0277(14) 0.0288(13) 0.0088(11) 0.0151(11) 0.0038(11)
C7 0.0319(15) 0.0363(16) 0.0342(15) 0.0200(13) 0.0221(13) 0.0168(12)
C18 0.0245(14) 0.0168(13) 0.0245(12) 0.0027(10) -0.0021(10) 0.0071(10)
C29 0.0216(13) 0.0258(14) 0.0311(14) 0.0093(11) 0.0078(11) 0.0076(11)
C6 0.0269(14) 0.0340(16) 0.0498(18) 0.0235(14) 0.0267(13) 0.0151(12)
C40 0.049(2) 0.0316(17) 0.057(2) 0.0102(15) 0.0191(17) 0.0151(15)

loop_
_atom_type_symbol
_atom_type_description
_atom_type_scat_dispersion_real
_atom_type_scat_dispersion_imag
_atom_type_scat_source
C C 0.0033 0.0016 'International Tables Vol C Tables 4.2.6.8 and 6.1.1.4'
H H 0.0000 0.0000 'International Tables Vol C Tables 4.2.6.8 and 6.1.1.4'
N N 0.0061 0.0033 'International Tables Vol C Tables 4.2.6.8 and 6.1.1.4'
Ni Ni 0.3393 1.1124 'International Tables Vol C Tables 4.2.6.8 and 6.1.1.4'
O O 0.0106 0.0060 'International Tables Vol C Tables 4.2.6.8 and 6.1.1.4'

loop_
_geom_angle_atom_site_label_1
_geom_angle_atom_site_label_2
_geom_angle_atom_site_label_3
_geom_angle
_geom_angle_site_symmetry_1
_geom_angle_site_symmetry_3
_geom_angle_publ_flag
N21 Ni1 N27 83.74(8) . . ?
N21 Ni1 N31 177.70(9) . . ?
N34 Ni1 N21 98.47(8) . . ?
N34 Ni1 N27 171.80(8) . . ?
N34 Ni1 N31 83.79(9) . . ?
N31 Ni1 N27 93.97(9) . . ?
N9 Ni2 N13 93.62(8) . . ?
N16 Ni2 N9 177.67(9) . . ?
N16 Ni2 N13 84.10(9) . . ?
N3 Ni2 N9 83.98(9) . . ?
N3 Ni2 N13 175.35(9) . . ?
N3 Ni2 N16 98.26(9) . . ?
C11 O15 H15 109.5 . . ?
C29 O33 H33 109.5 . . ?
C8 N9 Ni2 113.95(17) . . ?
C8 N9 C10 118.3(2) . . ?
C10 N9 Ni2 127.77(16) . . ?
C25 N21 Ni1 141.64(17) . . ?
C25 N21 C22 106.11(19) . . ?
C22 N21 Ni1 112.12(16) . . ?
C35 N34 Ni1 112.79(16) . . ?
C38 N34 Ni1 140.58(17) . . ?
C38 N34 C35 105.8(2) . . ?
C14 N13 Ni2 113.31(16) . . ?
C14 N13 C12 118.6(2) . . ?
C12 N13 Ni2 128.03(16) . . ?
C26 N27 Ni1 113.44(17) . . ?
C26 N27 C28 118.2(2) . . ?
C28 N27 Ni1 128.29(16) . . ?
C40 O39 H39 109.5 . . ?
C32 N31 Ni1 114.38(17) . . ?
C32 N31 C30 119.3(2) . . ?
C30 N31 Ni1 126.36(16) . . ?
C17 N16 Ni2 111.76(15) . . ?
C20 N16 Ni2 141.64(19) . . ?
C20 N16 C17 106.3(2) . . ?
C4 N3 Ni2 112.37(16) . . ?
C7 N3 Ni2 141.32(19) . . ?
C7 N3 C4 106.1(2) . . ?
N16 C17 C14 113.9(2) . . ?
N16 C17 C18 110.1(2) . . ?
C18 C17 C14 136.0(2) . . ?
N3 C4 C8 113.5(2) . . ?
N3 C4 C5 110.5(2) . . ?
C5 C4 C8 135.6(3) . . ?
N9 C8 C4 116.1(2) . . ?
N9 C8 H8 121.9 . . ?
C4 C8 H8 121.9 . . ?
N13 C14 C17 116.2(2) . . ?
N13 C14 H14 121.9 . . ?
C17 C14 H14 121.9 . . ?
N21 C25 H25 124.7 . . ?
N21 C25 C24 110.7(2) . . ?
C24 C25 H25 124.7 . . ?
N21 C22 C26 113.7(2) . . ?
N21 C22 C23 110.3(2) . . ?
C23 C22 C26 136.0(2) . . ?
N13 C12 H12A 109.4 . . ?
N13 C12 H12B 109.4 . . ?
N13 C12 C11 111.18(19) . . ?
H12A C12 H12B 108.0 . . ?
C11 C12 H12A 109.4 . . ?
C11 C12 H12B 109.4 . . ?
N27 C26 C22 116.5(2) . . ?
N27 C26 H26 121.8 . . ?
C22 C26 H26 121.8 . . ?
O15 C11 C12 107.38(19) . . ?
O15 C11 H11 107.6 . . ?
O15 C11 C10 114.3(2) . . ?
C12 C11 H11 107.6 . . ?
C10 C11 C12 112.0(2) . . ?
C10 C11 H11 107.6 . . ?
N31 C32 H32 121.9 . . ?
N31 C32 C35 116.2(2) . . ?
C35 C32 H32 121.9 . . ?
N34 C35 C32 112.8(2) . . ?
C36 C35 N34 110.6(2) . . ?
C36 C35 C32 136.2(2) . . ?
N34 C38 H38 124.8 . . ?
N34 C38 C37 110.4(2) . . ?
C37 C38 H38 124.8 . . ?
N31 C30 H30A 109.2 . . ?
N31 C30 H30B 109.2 . . ?
N31 C30 C29 112.2(2) . . ?
H30A C30 H30B 107.9 . . ?
C29 C30 H30A 109.2 . . ?
C29 C30 H30B 109.2 . . ?
N9 C10 C11 112.6(2) . . ?
N9 C10 H10A 109.1 . . ?
N9 C10 H10B 109.1 . . ?
C11 C10 H10A 109.1 . . ?
C11 C10 H10B 109.1 . . ?
H10A C10 H10B 107.8 . . ?
N27 C28 H28A 109.2 . . ?
N27 C28 H28B 109.2 . . ?
N27 C28 C29 112.1(2) . . ?
H28A C28 H28B 107.9 . . ?
C29 C28 H28A 109.2 . . ?
C29 C28 H28B 109.2 . . ?
C35 C36 H36 127.0 . . ?
C35 C36 C37 105.9(2) . . ?
C37 C36 H36 127.0 . . ?
N16 C20 H20 124.9 . . ?
N16 C20 C19 110.2(2) . . ?
C19 C20 H20 124.9 . . ?
C25 C24 H24 126.5 . . ?
C23 C24 C25 107.0(2) . . ?
C23 C24 H24 126.5 . . ?
C20 C19 H19 126.4 . . ?
C18 C19 C20 107.2(2) . . ?
C18 C19 H19 126.4 . . ?
C38 C37 C36 107.3(2) . . ?
C38 C37 H37 126.4 . . ?
C36 C37 H37 126.4 . . ?
C4 C5 H5 127.1 . . ?
C6 C5 C4 105.8(2) . . ?
C6 C5 H5 127.1 . . ?
C22 C23 H23 127.0 . . ?
C24 C23 C22 105.9(2) . . ?
C24 C23 H23 127.0 . . ?
N3 C7 H7 125.1 . . ?
N3 C7 C6 109.7(3) . . ?
C6 C7 H7 125.1 . . ?
C17 C18 H18 126.9 . . ?
C19 C18 C17 106.2(2) . . ?
C19 C18 H18 126.9 . . ?
O33 C29 C30 111.7(2) . . ?
O33 C29 C28 108.7(2) . . ?
O33 C29 H29 108.2 . . ?
C30 C29 H29 108.2 . . ?
C28 C29 C30 111.7(2) . . ?
C28 C29 H29 108.2 . . ?
C5 C6 C7 107.8(2) . . ?
C5 C6 H6 126.1 . . ?
C7 C6 H6 126.1 . . ?
O39 C40 H40A 109.5 . . ?
O39 C40 H40B 109.5 . . ?
O39 C40 H40C 109.5 . . ?
H40A C40 H40B 109.5 . . ?
H40A C40 H40C 109.5 . . ?
H40B C40 H40C 109.5 . . ?

loop_
_geom_bond_atom_site_label_1
_geom_bond_atom_site_label_2
_geom_bond_distance
_geom_bond_site_symmetry_2
_geom_bond_publ_flag
Ni1 N21 1.8952(18) . ?
Ni1 N34 1.888(2) . ?
Ni1 N27 1.913(2) . ?
Ni1 N31 1.8967(19) . ?
Ni2 N9 1.9030(19) . ?
Ni2 N13 1.904(2) . ?
Ni2 N16 1.8944(19) . ?
Ni2 N3 1.891(2) . ?
O15 H15 0.8400 . ?
O15 C11 1.428(3) . ?
O33 H33 0.8400 . ?
O33 C29 1.416(3) . ?
N9 C8 1.297(3) . ?
N9 C10 1.463(3) . ?
N21 C25 1.349(3) . ?
N21 C22 1.382(3) . ?
N34 C35 1.387(3) . ?
N34 C38 1.354(3) . ?
N13 C14 1.300(3) . ?
N13 C12 1.461(3) . ?
N27 C26 1.296(3) . ?
N27 C28 1.467(3) . ?
O39 H39 0.8400 . ?
O39 C40 1.429(4) . ?
N31 C32 1.296(3) . ?
N31 C30 1.458(3) . ?
N16 C17 1.376(3) . ?
N16 C20 1.358(3) . ?
N3 C4 1.380(3) . ?
N3 C7 1.363(3) . ?
C17 C14 1.412(3) . ?
C17 C18 1.396(3) . ?
C4 C8 1.415(4) . ?
C4 C5 1.391(4) . ?
C8 H8 0.9500 . ?
C14 H14 0.9500 . ?
C25 H25 0.9500 . ?
C25 C24 1.396(3) . ?
C22 C26 1.406(3) . ?
C22 C23 1.396(3) . ?
C12 H12A 0.9900 . ?
C12 H12B 0.9900 . ?
C12 C11 1.515(3) . ?
C26 H26 0.9500 . ?
C11 H11 1.0000 . ?
C11 C10 1.513(4) . ?
C32 H32 0.9500 . ?
C32 C35 1.415(4) . ?
C35 C36 1.384(4) . ?
C38 H38 0.9500 . ?
C38 C37 1.391(4) . ?
C30 H30A 0.9900 . ?
C30 H30B 0.9900 . ?
C30 C29 1.521(3) . ?
C10 H10A 0.9900 . ?
C10 H10B 0.9900 . ?
C28 H28A 0.9900 . ?
C28 H28B 0.9900 . ?
C28 C29 1.509(4) . ?
C36 H36 0.9500 . ?
C36 C37 1.394(4) . ?
C20 H20 0.9500 . ?
C20 C19 1.392(4) . ?
C24 H24 0.9500 . ?
C24 C23 1.391(4) . ?
C19 H19 0.9500 . ?
C19 C18 1.388(4) . ?
C37 H37 0.9500 . ?
C5 H5 0.9500 . ?
C5 C6 1.388(4) . ?
C23 H23 0.9500 . ?
C7 H7 0.9500 . ?
C7 C6 1.393(4) . ?
C18 H18 0.9500 . ?
C29 H29 1.0000 . ?
C6 H6 0.9500 . ?
C40 H40A 0.9800 . ?
C40 H40B 0.9800 . ?
C40 H40C 0.9800 . ?

loop_
_geom_torsion_atom_site_label_1
_geom_torsion_atom_site_label_2
_geom_torsion_atom_site_label_3
_geom_torsion_atom_site_label_4
_geom_torsion
_geom_torsion_site_symmetry_1
_geom_torsion_site_symmetry_2
_geom_torsion_site_symmetry_3
_geom_torsion_site_symmetry_4
_geom_torsion_publ_flag
Ni1 N21 C25 C24 175.8(2) . . . . ?
Ni1 N21 C22 C26 4.1(3) . . . . ?
Ni1 N21 C22 C23 -176.44(17) . . . . ?
Ni1 N34 C35 C32 -1.3(3) . . . . ?
Ni1 N34 C35 C36 172.53(17) . . . . ?
Ni1 N34 C38 C37 -169.0(2) . . . . ?
Ni1 N27 C26 C22 -6.0(3) . . . . ?
Ni1 N27 C28 C29 -30.3(3) . . . . ?
Ni1 N31 C32 C35 0.1(3) . . . . ?
Ni1 N31 C30 C29 39.3(3) . . . . ?
Ni2 N9 C8 C4 -1.3(3) . . . . ?
Ni2 N9 C10 C11 30.9(3) . . . . ?
Ni2 N13 C14 C17 -5.3(3) . . . . ?
Ni2 N13 C12 C11 -35.3(3) . . . . ?
Ni2 N16 C17 C14 7.4(2) . . . . ?
Ni2 N16 C17 C18 -174.44(16) . . . . ?
Ni2 N16 C20 C19 172.3(2) . . . . ?
Ni2 N3 C4 C8 2.3(3) . . . . ?
Ni2 N3 C4 C5 176.73(17) . . . . ?
Ni2 N3 C7 C6 -175.3(2) . . . . ?
O15 C11 C10 N9 58.2(3) . . . . ?
N9 Ni2 N3 C4 -2.37(17) . . . . ?
N9 Ni2 N3 C7 171.8(3) . . . . ?
N21 Ni1 N34 C35 -178.55(15) . . . . ?
N21 Ni1 N34 C38 -10.7(3) . . . . ?
N21 C25 C24 C23 -1.3(3) . . . . ?
N21 C22 C26 N27 1.3(3) . . . . ?
N21 C22 C23 C24 -1.1(3) . . . . ?
N34 Ni1 N21 C25 -8.7(3) . . . . ?
N34 Ni1 N21 C22 166.34(16) . . . . ?
N34 Ni1 N31 C32 -0.63(17) . . . . ?
N34 Ni1 N31 C30 179.8(2) . . . . ?
N34 C35 C36 C37 -0.2(3) . . . . ?
N34 C38 C37 C36 0.6(3) . . . . ?
N13 Ni2 N16 C17 -8.12(16) . . . . ?
N13 Ni2 N16 C20 179.0(3) . . . . ?
N13 C12 C11 O15 -60.2(2) . . . . ?
N13 C12 C11 C10 66.0(3) . . . . ?
N27 Ni1 N21 C25 179.3(3) . . . . ?
N27 Ni1 N21 C22 -5.70(16) . . . . ?
N27 Ni1 N31 C32 171.45(17) . . . . ?
N27 Ni1 N31 C30 -8.2(2) . . . . ?
N27 C28 C29 O33 -61.1(3) . . . . ?
N27 C28 C29 C30 62.6(3) . . . . ?
N31 Ni1 N34 C35 1.06(16) . . . . ?
N31 Ni1 N34 C38 168.9(3) . . . . ?
N31 C32 C35 N34 0.8(3) . . . . ?
N31 C32 C35 C36 -170.8(3) . . . . ?
N31 C30 C29 O33 54.1(3) . . . . ?
N31 C30 C29 C28 -67.9(3) . . . . ?
N16 Ni2 N3 C4 178.28(16) . . . . ?
N16 Ni2 N3 C7 -7.6(3) . . . . ?
N16 C17 C14 N13 -1.4(3) . . . . ?
N16 C17 C18 C19 -0.8(3) . . . . ?
N16 C20 C19 C18 0.3(3) . . . . ?
N3 Ni2 N16 C17 167.84(16) . . . . ?
N3 Ni2 N16 C20 -5.0(3) . . . . ?
N3 C4 C8 N9 -0.7(3) . . . . ?
N3 C4 C5 C6 0.0(3) . . . . ?
N3 C7 C6 C5 1.0(3) . . . . ?
C17 N16 C20 C19 -0.8(3) . . . . ?
C4 N3 C7 C6 -0.9(3) . . . . ?
C4 C5 C6 C7 -0.6(3) . . . . ?
C8 N9 C10 C11 -149.5(2) . . . . ?
C8 C4 C5 C6 172.7(3) . . . . ?
C14 N13 C12 C11 141.4(2) . . . . ?
C14 C17 C18 C19 176.8(3) . . . . ?
C25 N21 C22 C26 -179.1(2) . . . . ?
C25 N21 C22 C23 0.3(3) . . . . ?
C25 C24 C23 C22 1.4(3) . . . . ?
C22 N21 C25 C24 0.6(3) . . . . ?
C12 N13 C14 C17 177.5(2) . . . . ?
C12 C11 C10 N9 -64.2(3) . . . . ?
C26 N27 C28 C29 146.5(2) . . . . ?
C26 C22 C23 C24 178.2(3) . . . . ?
C32 N31 C30 C29 -140.3(2) . . . . ?
C32 C35 C36 C37 171.6(3) . . . . ?
C35 N34 C38 C37 -0.7(3) . . . . ?
C35 C36 C37 C38 -0.3(3) . . . . ?
C38 N34 C35 C32 -173.3(2) . . . . ?
C38 N34 C35 C36 0.5(3) . . . . ?
C30 N31 C32 C35 179.7(2) . . . . ?
C10 N9 C8 C4 179.1(2) . . . . ?
C28 N27 C26 C22 176.7(2) . . . . ?
C20 N16 C17 C14 -177.2(2) . . . . ?
C20 N16 C17 C18 1.0(3) . . . . ?
C20 C19 C18 C17 0.3(3) . . . . ?
C5 C4 C8 N9 -173.2(3) . . . . ?
C23 C22 C26 N27 -178.0(3) . . . . ?
C7 N3 C4 C8 -173.9(2) . . . . ?
C7 N3 C4 C5 0.5(3) . . . . ?
C18 C17 C14 N13 -178.9(3) . . . . ?
